data_7215961
loop_
_publ_author_name
'Grepioni, Fabrizia'
'Wouters, Johan'
'Braga, Dario'
'Nanna, Saverio'
'Fours, Baptiste'
'Coquerel, G\'erard'
'Longfils, Geraldine'
'Rome, Sandrine'
'Aerts, Luc'
'Qu\'er\'e, Luc'

_publ_section_title
;
 Ionic co-crystals of racetams: solid-state properties enhancement of
 neutral active pharmaceutical ingredients via addition of Mg2+ and Ca2+
 chlorides
;
_journal_issue 26
_journal_name_full CrystEngComm
_journal_page_first 5887
_journal_paper_doi 10.1039/c4ce00409d
_journal_volume 16
_journal_year 2014
_chemical_absolute_configuration rmad
_chemical_compound_source 'synthesis as described'
_chemical_formula_moiety 'C11 H24 Ca1 Cl2 N2 O4'
_chemical_formula_sum 'C11 H24 Ca Cl2 N2 O4'
_chemical_formula_weight 359.3
_chemical_name_systematic
;
 ?
;
_space_group_IT_number 19
_symmetry_cell_setting orthorhombic
_symmetry_Int_Tables_number 19
_symmetry_space_group_name_Hall 'P 2ac 2ab'
_symmetry_space_group_name_H-M 'P 21 21 21'
_atom_sites_solution_hydrogens geom
_atom_sites_solution_primary direct
_atom_sites_solution_secondary difmap
_audit_conform_dict_location ftp://ftp.iucr.org/pub/cif_core.dic
_audit_conform_dict_name cif_core.dic
_audit_conform_dict_version 2.4
_audit_creation_date 2014-02-13T17:58:39-00:00
_audit_creation_method 'WinGX routine CIF_UPDATE'
_cell_angle_alpha 90
_cell_angle_beta 90
_cell_angle_gamma 90
_cell_formula_units_Z 4
_cell_length_a 5.9825(11)
_cell_length_b 9.0582(17)
_cell_length_c 34.096(6)
_cell_measurement_reflns_used 0
_cell_measurement_temperature 293(2)
_cell_measurement_theta_max 0
_cell_measurement_theta_min 0
_cell_measurement_wavelength 0.71073
_cell_volume 1847.7(6)
_computing_molecular_graphics 'Ortep-3 for Windows (Farrugia, 1997)'
_computing_publication_material 'WinGX publication routines (Farrugia, 1999)'
_computing_structure_refinement 'SHELXL-97 (Sheldrick, 2008)'
_diffrn_ambient_temperature 293(2)
_diffrn_measured_fraction_theta_full 0.992
_diffrn_measured_fraction_theta_max 0.992
_diffrn_radiation_monochromator graphite
_diffrn_radiation_probe x-ray
_diffrn_radiation_type MoK\a
_diffrn_radiation_wavelength 0.71073
_diffrn_reflns_av_R_equivalents 0.0471
_diffrn_reflns_av_unetI/netI 0.0439
_diffrn_reflns_limit_h_max 7
_diffrn_reflns_limit_h_min -7
_diffrn_reflns_limit_k_max 11
_diffrn_reflns_limit_k_min -11
_diffrn_reflns_limit_l_max 42
_diffrn_reflns_limit_l_min -32
_diffrn_reflns_number 9758
_diffrn_reflns_theta_full 26.45
_diffrn_reflns_theta_max 26.45
_diffrn_reflns_theta_min 2.33
_exptl_absorpt_coefficient_mu 0.64
_exptl_absorpt_correction_type none
_exptl_crystal_colour colourless
_exptl_crystal_density_diffrn 1.292
_exptl_crystal_density_method 'not measured'
_exptl_crystal_description prism
_exptl_crystal_F_000 760
_exptl_crystal_size_max 0
_exptl_crystal_size_mid 0
_exptl_crystal_size_min 0
_refine_diff_density_max 0.275
_refine_diff_density_min -0.267
_refine_diff_density_rms 0.047
_refine_ls_abs_structure_details 'Flack H D (1983), Acta Cryst. A39, 876-881'
_refine_ls_abs_structure_Flack 0.05(5)
_refine_ls_extinction_method none
_refine_ls_goodness_of_fit_ref 1.092
_refine_ls_hydrogen_treatment mixed
_refine_ls_matrix_type full
_refine_ls_number_parameters 207
_refine_ls_number_reflns 3708
_refine_ls_number_restraints 0
_refine_ls_restrained_S_all 1.092
_refine_ls_R_factor_all 0.0443
_refine_ls_R_factor_gt 0.0377
_refine_ls_shift/su_max 0
_refine_ls_shift/su_mean 0
_refine_ls_structure_factor_coef Fsqd
_refine_ls_weighting_details 'calc w=1/[\s^2^(Fo^2^)+(0.0418P)^2^+0.0668P] where P=(Fo^2^+2Fc^2^)/3'
_refine_ls_weighting_scheme calc
_refine_ls_wR_factor_gt 0.0861
_refine_ls_wR_factor_ref 0.0886
_reflns_number_gt 3318
_reflns_number_total 3708
_reflns_threshold_expression >2\s(I)
_cod_data_source_file c4ce00409d2.cif
_cod_data_source_block BRV-CaCl2-2H2O
_cod_depositor_comments 'Adding full bibliography for 7215960--7215963.cif.'
_cod_database_code 7215961

loop_
_symmetry_equiv_pos_as_xyz
'x, y, z'
'-x+1/2, -y, z+1/2'
'x+1/2, -y+1/2, -z'
'-x, y+1/2, -z+1/2'

loop_
_atom_site_label
_atom_site_type_symbol
_atom_site_fract_x
_atom_site_fract_y
_atom_site_fract_z
_atom_site_U_iso_or_equiv
_atom_site_adp_type
_atom_site_occupancy
_atom_site_symmetry_multiplicity
_atom_site_calc_flag
_atom_site_refinement_flags
C1 C 0.1968(4) 0.9967(3) 0.16910(7) 0.0339(5) Uani 1 1 d .
C2 C -0.0128(5) 0.9913(3) 0.14309(7) 0.0378(5) Uani 1 1 d .
H2 H -0.1406 1.0072 0.1606 0.045 Uiso 1 1 calc R
C3 C -0.0557(5) 0.8437(3) 0.12202(9) 0.0543(8) Uani 1 1 d .
H3A H 0.0681 0.8231 0.1045 0.065 Uiso 1 1 calc R
H3B H -0.0621 0.7651 0.1413 0.065 Uiso 1 1 calc R
C4 C -0.2733(6) 0.8450(4) 0.09847(11) 0.0804(11) Uani 1 1 d .
H4A H -0.3962 0.8669 0.1156 0.121 Uiso 1 1 calc R
H4B H -0.2958 0.7501 0.0866 0.121 Uiso 1 1 calc R
H4C H -0.2645 0.919 0.0784 0.121 Uiso 1 1 calc R
C5 C -0.1567(4) 1.2276(3) 0.11739(8) 0.0384(6) Uani 1 1 d .
C6 C -0.0957(5) 1.3403(3) 0.08671(8) 0.0496(7) Uani 1 1 d .
H6A H -0.0397 1.4298 0.0989 0.06 Uiso 1 1 calc R
H6B H -0.2248 1.365 0.0708 0.06 Uiso 1 1 calc R
C7 C 0.0855(5) 1.2678(3) 0.06175(8) 0.0493(7) Uani 1 1 d .
H7 H 0.0152 1.2269 0.0382 0.059 Uiso 1 1 calc R
C8 C 0.1688(5) 1.1386(3) 0.08726(8) 0.0519(8) Uani 1 1 d .
H8A H 0.1911 1.0506 0.0715 0.062 Uiso 1 1 calc R
H8B H 0.3083 1.1637 0.1001 0.062 Uiso 1 1 calc R
C9 C 0.2702(6) 1.3714(4) 0.04910(9) 0.0638(8) Uani 1 1 d .
H9A H 0.384 1.3144 0.0356 0.077 Uiso 1 1 calc R
H9B H 0.3383 1.4134 0.0724 0.077 Uiso 1 1 calc R
C10 C 0.1973(7) 1.4972(5) 0.02238(11) 0.0861(13) Uani 1 1 d .
H10A H 0.0765 1.5511 0.0348 0.103 Uiso 1 1 calc R
H10B H 0.1409 1.4565 -0.002 0.103 Uiso 1 1 calc R
C11 C 0.3882(10) 1.6035(5) 0.01339(13) 0.1227(19) Uani 1 1 d .
H11A H 0.4372 1.6497 0.0372 0.184 Uiso 1 1 calc R
H11B H 0.3374 1.6777 -0.0046 0.184 Uiso 1 1 calc R
H11C H 0.5103 1.55 0.0019 0.184 Uiso 1 1 calc R
Ca1 Ca 0.49346(8) 1.31451(5) 0.195707(14) 0.03397(13) Uani 1 1 d .
Cl2 Cl 0.25038(11) 1.33902(7) 0.264459(18) 0.04117(16) Uani 1 1 d .
Cl3 Cl 0.22938(13) 1.51621(7) 0.16040(2) 0.0565(2) Uani 1 1 d .
N1 N 0.2899(5) 0.8710(3) 0.17945(8) 0.0488(6) Uani 1 1 d .
N2 N -0.0098(4) 1.1161(2) 0.11606(6) 0.0390(5) Uani 1 1 d .
O1 O 0.2689(4) 1.11763(19) 0.18003(5) 0.0498(5) Uani 1 1 d .
O2 O 0.6838(3) 1.2358(2) 0.14046(6) 0.0526(5) Uani 1 1 d .
OW1 O 0.7614(5) 1.5013(3) 0.20558(10) 0.0699(8) Uani 1 1 d .
OW2 O 0.7710(4) 1.1902(2) 0.23282(7) 0.0534(5) Uani 1 1 d .
H4O H 0.776(6) 1.107(4) 0.2379(9) 0.059(10) Uiso 1 1 d .
H1O H 0.734(6) 1.569(4) 0.2128(10) 0.062(12) Uiso 1 1 d .
H2O H -0.127(9) 1.499(7) 0.1935(17) 0.16(3) Uiso 1 1 d .
H5 H 0.874(6) 1.233(4) 0.2401(9) 0.057(11) Uiso 1 1 d .
H2N H 0.250(5) 0.786(3) 0.1743(8) 0.049(8) Uiso 1 1 d .
H1N H 0.391(7) 0.870(4) 0.1947(11) 0.081(13) Uiso 1 1 d .

loop_
_atom_site_aniso_label
_atom_site_aniso_U_11
_atom_site_aniso_U_22
_atom_site_aniso_U_33
_atom_site_aniso_U_23
_atom_site_aniso_U_13
_atom_site_aniso_U_12
C1 0.0358(13) 0.0325(12) 0.0333(13) 0.0003(10) 0.0022(10) -0.0024(11)
C2 0.0372(12) 0.0374(12) 0.0388(13) 0.0024(10) -0.0024(13) 0.0019(13)
C3 0.057(2) 0.0484(16) 0.0572(18) -0.0043(14) -0.0159(15) -0.0045(14)
C4 0.075(2) 0.087(3) 0.080(2) -0.009(2) -0.030(2) -0.016(2)
C5 0.0338(13) 0.0410(14) 0.0403(14) -0.0027(12) -0.0062(12) 0.0017(11)
C6 0.0422(15) 0.0476(16) 0.0590(17) 0.0094(14) -0.0059(13) 0.0072(13)
C7 0.0505(16) 0.0570(17) 0.0403(15) 0.0084(13) -0.0033(13) 0.0035(14)
C8 0.0452(16) 0.0647(19) 0.0458(16) 0.0116(14) 0.0108(13) 0.0135(15)
C9 0.060(2) 0.084(2) 0.0482(17) 0.0105(15) 0.0028(17) -0.005(2)
C10 0.092(3) 0.087(3) 0.079(3) 0.030(2) -0.014(2) -0.018(3)
C11 0.151(5) 0.112(4) 0.105(3) 0.035(3) -0.013(4) -0.056(4)
Ca1 0.0299(2) 0.0284(2) 0.0436(3) -0.0026(2) -0.0006(3) 0.0006(2)
Cl2 0.0383(3) 0.0395(3) 0.0457(3) -0.0032(2) 0.0026(3) -0.0009(3)
Cl3 0.0560(4) 0.0355(3) 0.0779(5) 0.0040(3) -0.0131(4) 0.0094(3)
N1 0.0487(16) 0.0364(13) 0.0612(16) 0.0019(11) -0.0196(13) -0.0032(12)
N2 0.0362(11) 0.0433(11) 0.0375(11) 0.0037(9) 0.0063(11) 0.0099(11)
O1 0.0542(12) 0.0363(9) 0.0587(12) -0.0016(8) -0.0089(10) -0.0124(10)
O2 0.0424(11) 0.0580(12) 0.0575(12) -0.0040(10) 0.0094(10) 0.0106(9)
OW1 0.0460(13) 0.0379(11) 0.126(2) -0.0163(13) -0.0015(16) -0.0046(12)
OW2 0.0449(12) 0.0369(11) 0.0785(15) 0.0055(10) -0.0173(13) -0.0011(11)

loop_
_atom_type_symbol
_atom_type_description
_atom_type_scat_dispersion_real
_atom_type_scat_dispersion_imag
_atom_type_scat_source
C C 0.0033 0.0016 'International Tables Vol C Tables 4.2.6.8 and 6.1.1.4'
H H 0 0 'International Tables Vol C Tables 4.2.6.8 and 6.1.1.4'
Ca Ca 0.2262 0.3064 'International Tables Vol C Tables 4.2.6.8 and 6.1.1.4'
Cl Cl 0.1484 0.1585 'International Tables Vol C Tables 4.2.6.8 and 6.1.1.4'
N N 0.0061 0.0033 'International Tables Vol C Tables 4.2.6.8 and 6.1.1.4'
O O 0.0106 0.006 'International Tables Vol C Tables 4.2.6.8 and 6.1.1.4'

loop_
_geom_angle_atom_site_label_1
_geom_angle_atom_site_label_2
_geom_angle_atom_site_label_3
_geom_angle
_geom_angle_site_symmetry_1
O1 C1 N1 122.6(2) .
O1 C1 C2 119.2(2) .
N1 C1 C2 118.2(2) .
N2 C2 C1 109.3(2) .
N2 C2 C3 112.3(2) .
C1 C2 C3 115.6(2) .
N2 C2 H2 106.3 .
C1 C2 H2 106.3 .
C3 C2 H2 106.3 .
C4 C3 C2 112.3(3) .
C4 C3 H3A 109.1 .
C2 C3 H3A 109.1 .
C4 C3 H3B 109.1 .
C2 C3 H3B 109.1 .
H3A C3 H3B 107.9 .
C3 C4 H4A 109.5 .
C3 C4 H4B 109.5 .
H4A C4 H4B 109.5 .
C3 C4 H4C 109.5 .
H4A C4 H4C 109.5 .
H4B C4 H4C 109.5 .
O2 C5 N2 124.9(2) 1_455
O2 C5 C6 125.9(3) 1_455
N2 C5 C6 109.2(2) .
C5 C6 C7 105.5(2) .
C5 C6 H6A 110.6 .
C7 C6 H6A 110.6 .
C5 C6 H6B 110.6 .
C7 C6 H6B 110.6 .
H6A C6 H6B 108.8 .
C9 C7 C6 114.2(3) .
C9 C7 C8 113.3(2) .
C6 C7 C8 104.0(2) .
C9 C7 H7 108.3 .
C6 C7 H7 108.3 .
C8 C7 H7 108.3 .
N2 C8 C7 104.4(2) .
N2 C8 H8A 110.9 .
C7 C8 H8A 110.9 .
N2 C8 H8B 110.9 .
C7 C8 H8B 110.9 .
H8A C8 H8B 108.9 .
C7 C9 C10 115.2(3) .
C7 C9 H9A 108.5 .
C10 C9 H9A 108.5 .
C7 C9 H9B 108.5 .
C10 C9 H9B 108.5 .
H9A C9 H9B 107.5 .
C9 C10 C11 112.2(3) .
C9 C10 H10A 109.2 .
C11 C10 H10A 109.2 .
C9 C10 H10B 109.2 .
C11 C10 H10B 109.2 .
H10A C10 H10B 107.9 .
C10 C11 H11A 109.5 .
C10 C11 H11B 109.5 .
H11A C11 H11B 109.5 .
C10 C11 H11C 109.5 .
H11A C11 H11C 109.5 .
H11B C11 H11C 109.5 .
O1 Ca1 O2 81.90(7) .
O1 Ca1 OW1 171.77(10) .
O2 Ca1 OW1 90.16(10) .
O1 Ca1 OW2 99.51(8) .
O2 Ca1 OW2 86.77(8) .
OW1 Ca1 OW2 77.77(9) .
O1 Ca1 Cl3 94.56(6) .
O2 Ca1 Cl3 97.67(6) .
OW1 Ca1 Cl3 88.61(7) .
OW2 Ca1 Cl3 165.72(6) .
O1 Ca1 Cl2 87.25(5) .
O2 Ca1 Cl2 166.64(6) .
OW1 Ca1 Cl2 100.31(9) .
OW2 Ca1 Cl2 87.37(6) .
Cl3 Ca1 Cl2 90.91(3) .
O1 Ca1 H1O 174.9(8) .
O2 Ca1 H1O 99.9(7) .
OW1 Ca1 H1O 12.0(8) .
OW2 Ca1 H1O 85.4(8) .
Cl3 Ca1 H1O 80.5(7) .
Cl2 Ca1 H1O 91.5(7) .
C1 N1 H2N 129(2) .
C1 N1 H1N 120(3) .
H2N N1 H1N 111(3) .
C5 N2 C2 123.7(2) .
C5 N2 C8 113.3(2) .
C2 N2 C8 122.7(2) .
C1 O1 Ca1 164.52(19) .
C5 O2 Ca1 156.14(19) 1_655
Ca1 OW1 H1O 122(3) .
Ca1 OW2 H4O 127(3) .
Ca1 OW2 H5 120(3) .
H4O OW2 H5 113(4) .

loop_
_geom_bond_atom_site_label_1
_geom_bond_atom_site_label_2
_geom_bond_distance
_geom_bond_site_symmetry_2
C1 O1 1.235(3) .
C1 N1 1.316(3) .
C1 C2 1.537(3) .
C2 N2 1.458(3) .
C2 C3 1.540(4) .
C2 H2 0.98 .
C3 C4 1.530(4) .
C3 H3A 0.97 .
C3 H3B 0.97 .
C4 H4A 0.96 .
C4 H4B 0.96 .
C4 H4C 0.96 .
C5 O2 1.239(3) 1_455
C5 N2 1.340(3) .
C5 C6 1.507(4) .
C6 C7 1.527(4) .
C6 H6A 0.97 .
C6 H6B 0.97 .
C7 C9 1.512(4) .
C7 C8 1.540(4) .
C7 H7 0.98 .
C8 N2 1.465(3) .
C8 H8A 0.97 .
C8 H8B 0.97 .
C9 C10 1.522(5) .
C9 H9A 0.97 .
C9 H9B 0.97 .
C10 C11 1.525(6) .
C10 H10A 0.97 .
C10 H10B 0.97 .
C11 H11A 0.96 .
C11 H11B 0.96 .
C11 H11C 0.96 .
Ca1 O1 2.2958(18) .
Ca1 O2 2.314(2) .
Ca1 OW1 2.355(2) .
Ca1 OW2 2.372(2) .
Ca1 Cl3 2.6988(9) .
Ca1 Cl2 2.7675(9) .
Ca1 H1O 2.78(4) .
N1 H2N 0.83(3) .
N1 H1N 0.80(4) .
O2 C5 1.239(3) 1_655
OW1 H1O 0.68(3) .
OW2 H4O 0.77(3) .
OW2 H5 0.77(3) .

loop_
_geom_torsion_atom_site_label_1
_geom_torsion_atom_site_label_2
_geom_torsion_atom_site_label_3
_geom_torsion_atom_site_label_4
_geom_torsion
_geom_torsion_site_symmetry_1
_geom_torsion_site_symmetry_4
O1 C1 C2 N2 36.6(3) . .
N1 C1 C2 N2 -144.7(2) . .
O1 C1 C2 C3 164.5(2) . .
N1 C1 C2 C3 -16.8(3) . .
N2 C2 C3 C4 -56.6(3) . .
C1 C2 C3 C4 177.1(2) . .
O2 C5 C6 C7 -170.6(3) 1_455 .
N2 C5 C6 C7 9.7(3) . .
C5 C6 C7 C9 -141.3(2) . .
C5 C6 C7 C8 -17.2(3) . .
C9 C7 C8 N2 143.1(3) . .
C6 C7 C8 N2 18.5(3) . .
C6 C7 C9 C10 -63.6(4) . .
C8 C7 C9 C10 177.5(3) . .
C7 C9 C10 C11 175.7(3) . .
O2 C5 N2 C2 -2.8(4) 1_455 .
C6 C5 N2 C2 176.9(2) . .
O2 C5 N2 C8 -177.0(3) 1_455 .
C6 C5 N2 C8 2.7(3) . .
C1 C2 N2 C5 -113.2(3) . .
C3 C2 N2 C5 117.1(3) . .
C1 C2 N2 C8 60.5(3) . .
C3 C2 N2 C8 -69.2(3) . .
C7 C8 N2 C5 -13.8(3) . .
C7 C8 N2 C2 172.0(2) . .
N1 C1 O1 Ca1 45.6(8) . .
C2 C1 O1 Ca1 -135.7(6) . .
O2 Ca1 O1 C1 36.9(6) . .
OW1 Ca1 O1 C1 21.6(10) . .
OW2 Ca1 O1 C1 -48.4(6) . .
Cl3 Ca1 O1 C1 134.0(6) . .
Cl2 Ca1 O1 C1 -135.3(6) . .
O1 Ca1 O2 C5 -164.0(5) . 1_655
OW1 Ca1 O2 C5 13.9(5) . 1_655
OW2 Ca1 O2 C5 -63.9(5) . 1_655
Cl3 Ca1 O2 C5 102.5(5) . 1_655
Cl2 Ca1 O2 C5 -128.0(4) . 1_655
